data_2007480
loop_
_publ_author_name
'Ragan, Colman'
'Jai-nhuknan, Jaran'
'Hughes, John M.'
'Cantrell, Joseph S.'

_publ_section_title
;
 Poly[[(2-fluorobenzoato)lead(II)-di-\m-thiourea-<i>S</i>:<i>S</i>]
 2-Fluorobenzoate Monohydrate]
;
_journal_issue 7
_journal_name_full 'Acta Crystallographica Section C'
_journal_page_first IUC9800032
_journal_paper_doi 10.1107/S0108270198099570
_journal_volume 54
_journal_year 1998
_chemical_formula_iupac '[Pb (C7 H4 F1 O2) (C1 H4 N2 S1)2] (C7 H4 F1 O2), H2 O1'
_chemical_formula_moiety
;
C9 H12 F N4 O2 Pb S2 1+ , C7 H4 F O2 1- , H2 O
;
_chemical_formula_sum 'C16 H18 F2 N4 O5 Pb S2'
_chemical_formula_weight 655.65
_chemical_name_common
;
Lead(II)bis(2-fluorobenzoato)-bis(thiourea)monohydrate
;
_chemical_name_systematic
;
(catena-(bis(\m-thiourea-S,S)-2-fluorobenzoato)-lead(II))
2-fluorobenzoate - water (1/1)
;
_space_group_IT_number 2
_symmetry_cell_setting triclinic
_symmetry_space_group_name_Hall '-P 1'
_symmetry_space_group_name_H-M 'P -1'
_cell_angle_alpha 105.90(2)
_cell_angle_beta 101.60(2)
_cell_angle_gamma 91.27(2)
_cell_formula_units_Z 2
_cell_length_a 7.4060(10)
_cell_length_b 12.386(2)
_cell_length_c 12.409(3)
_cell_measurement_reflns_used 25
_cell_measurement_temperature 293(2)
_cell_measurement_theta_max 46.09
_cell_measurement_theta_min 13.91
_cell_volume 1068.8(4)
_computing_cell_refinement 'CAD-4 software'
_computing_data_collection 'CAD-4 Software (Enraf-Nonius, 1989)'
_computing_data_reduction 'SDP/PDP (Enraf-Nonius, 1985)'
_computing_molecular_graphics
;
XPMA and ZORTEP (Zsolnai & Huttner, 1994), and ORTEPIII (Burnett & Johnson,
1996)
;
_computing_structure_refinement 'SHELXL93 (Sheldrick, 1993)'
_computing_structure_solution 'SHELXS86 (Sheldrick, 1990)'
_diffrn_ambient_temperature 293(2)
_diffrn_measurement_device 'Enraf-Nonius CAD-4'
_diffrn_measurement_method \q/2\q
_diffrn_radiation_monochromator graphite
_diffrn_radiation_source 'fine-focus sealed tube'
_diffrn_radiation_type MoK\a
_diffrn_radiation_wavelength 0.71069
_diffrn_reflns_av_R_equivalents 0.015
_diffrn_reflns_av_sigmaI/netI 0.032
_diffrn_reflns_limit_h_max 9
_diffrn_reflns_limit_h_min -9
_diffrn_reflns_limit_k_max 15
_diffrn_reflns_limit_k_min -15
_diffrn_reflns_limit_l_max 15
_diffrn_reflns_limit_l_min 0
_diffrn_reflns_number 4660
_diffrn_reflns_theta_max 26.96
_diffrn_reflns_theta_min 1.72
_diffrn_standards_decay_% -0.7
_diffrn_standards_interval_time 240
_diffrn_standards_number 3
_exptl_absorpt_coefficient_mu 8.141
_exptl_absorpt_correction_T_max 0.142
_exptl_absorpt_correction_T_min 0.073
_exptl_absorpt_correction_type '\y scan (North et al., 1968)'
_exptl_crystal_colour colourless
_exptl_crystal_density_diffrn 2.037
_exptl_crystal_density_meas 2.04
_exptl_crystal_density_method 'flotation in CHBr~3~/CHCl~3~'
_exptl_crystal_description block
_exptl_crystal_F_000 628
_exptl_crystal_size_max 0.38
_exptl_crystal_size_mid 0.28
_exptl_crystal_size_min 0.24
_refine_diff_density_max 1.304
_refine_diff_density_min -1.633
_refine_ls_extinction_method none
_refine_ls_goodness_of_fit_all 0.997
_refine_ls_goodness_of_fit_obs 1.002
_refine_ls_hydrogen_treatment mixed
_refine_ls_matrix_type full
_refine_ls_number_parameters 273
_refine_ls_number_reflns 4450
_refine_ls_number_restraints 0
_refine_ls_restrained_S_all 0.997
_refine_ls_restrained_S_obs 1.002
_refine_ls_R_factor_all 0.042
_refine_ls_R_factor_obs .035
_refine_ls_shift/esd_max 0.001
_refine_ls_shift/esd_mean 0.000
_refine_ls_structure_factor_coef Fsqd
_refine_ls_weighting_details 'w = 1/[\s^2^(Fo^2^)+(0.0373P)^2^+3.0856P] where P = (Fo^2^+2Fc^2^)/3'
_refine_ls_weighting_scheme calc
_refine_ls_wR_factor_all 0.080
_refine_ls_wR_factor_obs .076
_reflns_number_observed 4044
_reflns_number_total 4450
_reflns_observed_criterion I>2\s(I)
_cod_data_source_file qc0003.cif
_cod_data_source_block qc0003
_cod_depositor_comments
;
The following automatic conversions were performed:
'_geom_bond_publ_flag' value 'Yes' changed to 'yes' according to
'/home/saulius/struct/CIF-dictionaries/cif_core.dic' dictionary named
'cif_core.dic' version 2.4.1 from 2010-06-29 (12
times).

'_geom_bond_publ_flag' value 'No' changed to 'no' according to
'/home/saulius/struct/CIF-dictionaries/cif_core.dic' dictionary named
'cif_core.dic' version 2.4.1 from 2010-06-29 (23 times).

Automatic conversion script
Id: cif_fix_enum 1527 2010-12-29 10:47:43Z saulius 

The following automatic conversions were performed:

'_refine_ls_weighting_scheme' value 'calc w =
1/[\s^2^(Fo^2^)+(0.0373P)^2^+3.0856P] where P = (Fo^2^+2Fc^2^)/3' was
changed to 'calc'. New tag '_refine_ls_weighting_details' was
created. The value of the new tag was set to 'w =
1/[\s^2^(Fo^2^)+(0.0373P)^2^+3.0856P] where P = (Fo^2^+2Fc^2^)/3'.

Automatic conversion script
Id: cif_fix_values 3143 2015-03-26 13:38:13Z robertas 
;
_cod_original_cell_volume 1068.8(3)
_cod_database_code 2007480

loop_
_symmetry_equiv_pos_as_xyz
'x, y, z'
'-x, -y, -z'

loop_
_atom_site_aniso_label
_atom_site_aniso_U_11
_atom_site_aniso_U_22
_atom_site_aniso_U_33
_atom_site_aniso_U_12
_atom_site_aniso_U_13
_atom_site_aniso_U_23
Pb .03887(12) .0614(2) .03228(12) -.00367(9) .00917(8) .00922(9)
S1 .0421(7) .0368(7) .0321(6) -.0002(5) .0101(5) .0081(6)
C1 .037(3) .034(3) .035(3) -.003(2) .008(2) .014(2)
N1 .073(4) .040(3) .037(3) -.013(2) .015(2) .011(2)
N2 .070(3) .040(3) .042(3) -.008(2) .015(2) .014(2)
O1A .053(2) .039(2) .039(2) -.006(2) .013(2) .014(2)
O2A .050(2) .037(2) .034(2) -.007(2) .006(2) .012(2)
C7A .052(3) .025(2) .030(3) .000(2) .009(2) .009(2)
C1A .054(3) .026(3) .032(3) .003(2) .006(2) .009(2)
C2A .058(4) .042(3) .039(3) -.002(3) .011(3) .012(3)
F2A .093(3) .110(4) .051(2) -.039(3) .020(2) .018(2)
C3A .089(5) .068(5) .042(4) .016(4) .025(4) .023(3)
C4A .091(6) .065(5) .032(3) .013(4) .002(3) .005(3)
C5A .093(6) .061(4) .040(4) -.012(4) -.004(4) .007(3)
C6A .074(4) .043(3) .040(3) -.010(3) .001(3) .008(3)
S2 .0410(7) .0353(7) .0293(6) -.0051(5) .0053(5) .0106(5)
C2 .033(3) .037(3) .037(3) -.002(2) .006(2) .014(2)
N3 .067(3) .046(3) .033(2) -.016(2) .000(2) .019(2)
N4 .060(3) .038(3) .042(3) -.016(2) .001(2) .016(2)
O1B .095(4) .063(3) .039(2) .000(3) -.003(3) .010(2)
O2B .084(4) .091(4) .092(4) .025(3) .049(3) .066(3)
C7B .065(4) .038(3) .042(3) .013(3) .014(3) .016(3)
C1B .051(3) .048(3) .034(3) .013(3) .007(2) .012(3)
C2B .065(4) .060(4) .042(3) .015(3) .017(3) .016(3)
F2B .121(4) .089(3) .070(3) -.032(3) .026(3) .018(3)
C3B .132(8) .069(5) .051(4) .022(5) .042(5) .018(4)
C4B .121(8) .079(6) .047(4) .038(6) .018(5) .012(4)
C5B .096(7) .066(5) .059(5) .026(5) -.014(4) -.012(4)
C6B .065(5) .061(5) .065(5) .012(4) -.003(4) -.001(4)
O1W .064(3) .064(3) .041(2) .002(2) .010(2) .014(2)

loop_
_atom_site_label
_atom_site_fract_x
_atom_site_fract_y
_atom_site_fract_z
_atom_site_U_iso_or_equiv
_atom_site_thermal_displace_type
_atom_site_calc_flag
_atom_site_refinement_flags
_atom_site_occupancy
_atom_site_disorder_group
_atom_site_type_symbol
Pb .74721(3) .98569(2) .99037(2) .04491(9) Uani d . 1 . Pb
S1 .9929(2) .83631(11) 1.07184(11) .0371(3) Uani d . 1 . S
C1 .9218(7) .7123(4) .9636(5) .0348(11) Uani d . 1 . C
N1 .9204(8) .7066(4) .8562(4) .0495(12) Uani d . 1 . N
N2 .8654(8) .6225(4) .9874(4) .0500(12) Uani d . 1 . N
O1A .9510(5) 1.0915(3) 1.1855(3) .0427(9) Uani d . 1 . O
O2A .6779(5) 1.0137(3) 1.1785(3) .0402(9) Uani d . 1 . O
C7A .8309(8) 1.0670(4) 1.2352(4) .0350(11) Uani d . 1 . C
C1A .8692(8) 1.1014(4) 1.3631(5) .0375(12) Uani d . 1 . C
C2A .7702(9) 1.0601(5) 1.4270(5) .0464(14) Uani d . 1 . C
F2A .6257(7) .9831(4) 1.3750(4) .0856(15) Uani d . 1 . F
C3A .8086(11) 1.0918(6) 1.5447(6) .063(2) Uani d . 1 . C
H3A .7367(11) 1.0611(6) 1.5842(6) .064(8) Uiso calc R 1 . H
C4A .9540(11) 1.1689(6) 1.6029(6) .066(2) Uani d . 1 . C
H4A .9827(11) 1.1911(6) 1.6827(6) .064(8) Uiso calc R 1 . H
C5A 1.0588(12) 1.2141(6) 1.5429(6) .069(2) Uani d . 1 . C
H5A 1.1573(12) 1.2673(6) 1.5825(6) .064(8) Uiso calc R 1 . H
C6A 1.0180(10) 1.1807(5) 1.4251(5) .055(2) Uani d . 1 . C
H6A 1.0902(10) 1.2111(5) 1.3857(5) .064(8) Uiso calc R 1 . H
S2 .5542(2) 1.19548(11) 1.05501(11) .0354(3) Uani d . 1 . S
C2 .5519(7) 1.2574(4) .9459(5) .0352(11) Uani d . 1 . C
N3 .4798(7) 1.2039(4) .8376(4) .0485(12) Uani d . 1 . N
N4 .6225(7) 1.3622(4) .9704(4) .0479(12) Uani d . 1 . N
O1B .7948(8) .4559(4) .7758(4) .0692(14) Uani d . 1 . O
O2B .5086(8) .3757(5) .7298(5) .076(2) Uani d . 1 . O
C7B .6485(9) .4109(5) .7045(5) .0470(14) Uani d . 1 . C
C1B .6436(8) .3950(5) .5799(5) .0444(13) Uani d . 1 . C
C2B .7464(10) .4669(6) .5428(6) .054(2) Uani d . 1 . C
F2B .8540(8) .5564(4) .6213(4) .094(2) Uani d . 1 . F
C3B .7421(14) .4564(7) .4300(7) .080(3) Uani d . 1 . C
H3B .8117(14) .5074(7) .4088(7) .064(8) Uiso calc R 1 . H
C4B .6375(14) .3729(8) .3522(7) .083(3) Uani d . 1 . C
H4B .6352(14) .3652(8) .2752(7) .064(8) Uiso calc R 1 . H
C5B .5325(13) .2973(8) .3793(7) .084(3) Uani d . 1 . C
H5B .4601(13) .2390(8) .3218(7) .064(8) Uiso calc R 1 . H
C6B .5344(11) .3082(7) .4968(7) .070(2) Uani d . 1 . C
H6B .4628(11) .2574(7) .5170(7) .064(8) Uiso calc R 1 . H
O1W .8046(7) .5437(4) 1.1794(4) .0572(11) Uani d . 1 . O
H11 .9600 .7619 .8400 .090 Uiso d . 1 . H
H12 .9013 .6558 .7977 .090 Uiso d . 1 . H
H21 .8389 .5679 .9172 .090 Uiso d . 1 . H
H22 .8854 .6217 1.0573 .090 Uiso d . 1 . H
H31 .4160 1.1388 .8242 .090 Uiso d . 1 . H
H32 .4811 1.2322 .7844 .090 Uiso d . 1 . H
H41 .6939 1.3986 1.0364 .090 Uiso d . 1 . H
H42 .6185 1.3967 .9160 .090 Uiso d . 1 . H
H1 .7096 .5726 1.1965 .110 Uiso d . 1 . H
H2 .9219 .5515 1.2176 .110 Uiso d . 1 . H

loop_
_atom_type_symbol
_atom_type_description
_atom_type_scat_dispersion_real
_atom_type_scat_dispersion_imag
_atom_type_scat_source
C C 0.0033 0.0016 'International Tables Vol C Tables 4.2.6.8 and 6.1.1.4'
H H 0.0000 0.0000 'International Tables Vol C Tables 4.2.6.8 and 6.1.1.4'
N N 0.0061 0.0033 'International Tables Vol C Tables 4.2.6.8 and 6.1.1.4'
O O 0.0106 0.0060 'International Tables Vol C Tables 4.2.6.8 and 6.1.1.4'
F F 0.0171 0.0103 'International Tables Vol C Tables 4.2.6.8 and 6.1.1.4'
S S 0.1246 0.1234 'International Tables Vol C Tables 4.2.6.8 and 6.1.1.4'
Pb Pb -3.3944 10.1111 'International Tables Vol C Tables 4.2.6.8 and 6.1.1.4'

loop_
_geom_angle_atom_site_label_1
_geom_angle_atom_site_label_2
_geom_angle_atom_site_label_3
_geom_angle_site_symmetry_1
_geom_angle_site_symmetry_3
_geom_angle
_geom_angle_publ_flag
O2A Pb O1A . . 52.17(12) yes
O2A Pb S1 . . 81.00(10) yes
O1A Pb S1 . . 70.47(9) yes
O2A Pb S2 . 2_677 77.87(9) yes
O1A Pb S2 . 2_677 126.83(9) yes
S1 Pb S2 . 2_677 86.55(4) yes
O2A Pb S2 . . 69.26(9) yes
O1A Pb S2 . . 78.05(9) yes
S1 Pb S2 . . 145.88(4) yes
S2 Pb S2 2_677 . 102.58(3) yes
O2A Pb S1 . 2_777 123.46(9) yes
O1A Pb S1 . 2_777 76.72(9) yes
S1 Pb S1 . 2_777 105.50(3) yes
S2 Pb S1 2_677 2_777 156.40(4) yes
S2 Pb S1 . 2_777 78.98(4) yes
C1 S1 Pb . . 100.6(2) no
N2 C1 N1 . . 118.7(5) no
N2 C1 S1 . . 120.3(4) no
N1 C1 S1 . . 121.0(4) no
C7A O1A Pb . . 90.2(3) no
C7A O2A Pb . . 96.4(3) no
O1A C7A O2A . . 121.1(5) no
O1A C7A C1A . . 119.3(5) no
O2A C7A C1A . . 119.6(5) no
C2A C1A C6A . . 116.0(5) no
C2A C1A C7A . . 124.7(5) no
C6A C1A C7A . . 119.3(5) no
F2A C2A C1A . . 120.2(5) no
F2A C2A C3A . . 115.8(6) no
C1A C2A C3A . . 124.0(6) no
C4A C3A C2A . . 118.9(7) no
C3A C4A C5A . . 119.8(6) no
C6A C5A C4A . . 120.2(7) no
C5A C6A C1A . . 121.2(7) no
C2 S2 Pb . 2_677 115.3(2) no
C2 S2 Pb . . 105.4(2) no
Pb S2 Pb 2_677 . 77.42(3) yes
N4 C2 N3 . . 118.1(5) no
N4 C2 S2 . . 119.7(4) no
N3 C2 S2 . . 122.2(4) no
O2B C7B O1B . . 124.6(6) no
O2B C7B C1B . . 117.3(6) no
O1B C7B C1B . . 118.0(6) no
C6B C1B C2B . . 117.0(6) no
C6B C1B C7B . . 121.0(7) no
C2B C1B C7B . . 122.0(6) no
C3B C2B F2B . . 116.8(7) no
C3B C2B C1B . . 123.5(7) no
F2B C2B C1B . . 119.7(6) no
C4B C3B C2B . . 118.5(9) no
C3B C4B C5B . . 122.7(8) no
C4B C5B C6B . . 119.3(8) no
C1B C6B C5B . . 119.0(8) no

loop_
_geom_bond_atom_site_label_1
_geom_bond_atom_site_label_2
_geom_bond_site_symmetry_2
_geom_bond_distance
_geom_bond_publ_flag
Pb O2A . 2.424(4) yes
Pb O1A . 2.562(4) yes
Pb S1 . 2.862(2) yes
Pb S2 2_677 2.9859(15) yes
Pb S2 . 2.9871(15) yes
Pb S1 2_777 3.241(2) yes
Pb O1A 2_777 3.404(4) yes
Pb O2A 2_677 3.414(4) yes
S1 C1 . 1.729(5) yes
C1 N2 . 1.306(7) yes
C1 N1 . 1.314(7) yes
O1A C7A . 1.255(6) no
O2A C7A . 1.267(6) no
C7A C1A . 1.492(7) no
C1A C2A . 1.366(8) no
C1A C6A . 1.402(8) no
C2A F2A . 1.346(7) no
C2A C3A . 1.372(9) no
C3A C4A . 1.363(11) no
C4A C5A . 1.382(11) no
C5A C6A . 1.373(9) no
S2 C2 . 1.727(5) no
S2 Pb 2_677 2.9859(15) yes
C2 N4 . 1.318(7) no
C2 N3 . 1.319(7) no
O1B C7B . 1.259(8) no
O2B C7B . 1.244(8) no
C7B C1B . 1.497(8) no
C1B C6B . 1.376(9) no
C1B C2B . 1.385(9) no
C2B C3B . 1.363(10) no
C2B F2B . 1.367(8) no
C3B C4B . 1.311(13) no
C4B C5B . 1.356(13) no
C5B C6B . 1.424(12) no

loop_
_geom_hbond_atom_site_label_D
_geom_hbond_atom_site_label_H
_geom_hbond_atom_site_label_A
_geom_hbond_site_symmetry_A
_geom_hbond_distance_DH
_geom_hbond_distance_HA
_geom_hbond_distance_DA
_geom_hbond_angle_DHA
N3 H31 F2A 2_677 0.883 2.472 2.947(6) 114.2
N3 H31 O2A 2_677 0.883 1.989 2.855(6) 166.3
N1 H11 O1A 2_777 0.829 2.043 2.869(6) 173.8
N2 H21 O1B . 0.925 1.878 2.801(7) 177.6
N2 H22 O1W . 0.853 2.173 2.917(7) 145.5
N4 H41 O1W 1_565 0.877 2.156 2.978(7) 155.8
N1 H12 F2B . 0.807 2.152 2.937(7) 164.8
N1 H12 O1B . 0.807 2.510 3.053(7) 126.0
N4 H42 O1B 1_565 0.890 2.613 3.393(7) 146.8
N4 H42 O2B 1_565 0.890 2.230 2.986(7) 142.7
O1W H2 O1B 2_767 0.892 2.089 2.906(8) 152.0
O1W H1 O2B 2_667 0.837 2.043 2.862(7) 165.5
